data_4506448
loop_
_publ_author_name
'Liao, Sheng-Yun'
'Gu, Wen'
'Yang, Lin-Yan'
'Li, Tian-Hao'
'Tian, Jin-Lei'
'Wang, Li'
'Zhang, Ming'
'Liu, Xin'

_publ_section_title
;
 Series of Novel 3D Heterometallic Frameworks Based on the Co(II)
 Coordination Chains and Ln(III) Coordination Layers
;
_journal_issue 8
_journal_name_full 'Crystal Growth &amp; Design'
_journal_page_first 3927
_journal_paper_doi 10.1021/cg300326e
_journal_volume 12
_journal_year 2012
_chemical_formula_sum 'C40 H28 Co Gd2 N12 O20'
_chemical_formula_weight 1370.17
_chemical_name_systematic
; 
 ? 
;
_space_group_IT_number 2
_symmetry_cell_setting triclinic
_symmetry_space_group_name_Hall '-P 1'
_symmetry_space_group_name_H-M 'P -1'
_atom_sites_solution_hydrogens geom
_atom_sites_solution_primary direct
_atom_sites_solution_secondary difmap
_audit_creation_method SHELXL-97
_cell_angle_alpha 83.966(4)
_cell_angle_beta 84.790(4)
_cell_angle_gamma 62.573(3)
_cell_formula_units_Z 1
_cell_length_a 9.2001(16)
_cell_length_b 10.6759(18)
_cell_length_c 12.631(2)
_cell_measurement_temperature 293(2)
_cell_measurement_theta_max 54.97000
_cell_measurement_theta_min 6.087047
_cell_volume 1093.8(3)
_computing_structure_refinement 'SHELXL-97 (Sheldrick, 1997)'
_computing_structure_solution 'SHELXS-97 (Sheldrick, 1990)'
_diffrn_ambient_temperature 293(2)
_diffrn_measured_fraction_theta_full 0.984
_diffrn_measured_fraction_theta_max 0.984
_diffrn_radiation_monochromator graphite
_diffrn_radiation_source 'fine-focus sealed tube'
_diffrn_radiation_type MoK\a
_diffrn_radiation_wavelength 0.71075
_diffrn_reflns_av_R_equivalents 0.0230
_diffrn_reflns_av_sigmaI/netI 0.0366
_diffrn_reflns_limit_h_max 11
_diffrn_reflns_limit_h_min -11
_diffrn_reflns_limit_k_max 13
_diffrn_reflns_limit_k_min -13
_diffrn_reflns_limit_l_max 14
_diffrn_reflns_limit_l_min -16
_diffrn_reflns_number 8755
_diffrn_reflns_theta_full 27.49
_diffrn_reflns_theta_max 27.49
_diffrn_reflns_theta_min 3.04
_exptl_absorpt_coefficient_mu 3.472
_exptl_absorpt_correction_T_max 1.0000
_exptl_absorpt_correction_T_min 0.6970
_exptl_absorpt_correction_type multi-scan
_exptl_crystal_colour red
_exptl_crystal_density_diffrn 2.080
_exptl_crystal_density_method 'not measured'
_exptl_crystal_description block
_exptl_crystal_F_000 667
_exptl_crystal_size_max 0.25
_exptl_crystal_size_mid 0.22
_exptl_crystal_size_min 0.15
_refine_diff_density_max 1.235
_refine_diff_density_min -1.581
_refine_diff_density_rms 0.271
_refine_ls_extinction_method none
_refine_ls_goodness_of_fit_ref 1.295
_refine_ls_hydrogen_treatment mixed
_refine_ls_matrix_type full
_refine_ls_number_parameters 352
_refine_ls_number_reflns 4938
_refine_ls_number_restraints 8
_refine_ls_restrained_S_all 1.294
_refine_ls_R_factor_all 0.0349
_refine_ls_R_factor_gt 0.0312
_refine_ls_shift/su_max 0.001
_refine_ls_shift/su_mean 0.000
_refine_ls_structure_factor_coef Fsqd
_refine_ls_weighting_details 'calc w=1/[\s^2^(Fo^2^)+(0.0487P)^2^+1.0714P] where P=(Fo^2^+2Fc^2^)/3'
_refine_ls_weighting_scheme calc
_refine_ls_wR_factor_gt 0.0907
_refine_ls_wR_factor_ref 0.0989
_reflns_number_gt 4641
_reflns_number_total 4938
_reflns_threshold_expression >2sigma(I)
_cod_data_source_file cg300326e_si_008.cif
_cod_data_source_block c110322a
_cod_original_sg_symbol_H-M P-1
_cod_database_code 4506448

loop_
_symmetry_equiv_pos_as_xyz
'x, y, z'
'-x, -y, -z'

loop_
_atom_site_label
_atom_site_type_symbol
_atom_site_fract_x
_atom_site_fract_y
_atom_site_fract_z
_atom_site_U_iso_or_equiv
_atom_site_adp_type
_atom_site_occupancy
_atom_site_symmetry_multiplicity
_atom_site_calc_flag
_atom_site_refinement_flags
Gd1 Gd 0.22488(2) 0.54848(2) -0.015953(17) 0.01445(9) Uani 1 1 d D
Co1 Co 0.0000 1.0000 0.5000 0.0195(2) Uani 1 2 d S
O4 O 0.2558(5) 0.6667(4) 0.6636(3) 0.0355(9) Uani 1 1 d .
O3 O 0.2028(5) 0.8091(4) 0.5155(3) 0.0277(8) Uani 1 1 d .
C10 C 0.5638(6) -0.1332(5) 0.1416(4) 0.0204(9) Uani 1 1 d .
H10 H 0.5559 -0.2174 0.1523 0.024 Uiso 1 1 calc R
O1 O 0.1629(4) 0.4661(4) 0.1652(3) 0.0235(7) Uani 1 1 d .
N2 N 0.1221(5) 0.2089(4) 0.5082(4) 0.0251(9) Uani 1 1 d .
O5 O 0.4707(4) 0.3627(3) 0.0412(3) 0.0270(8) Uani 1 1 d .
O9 O 0.3983(4) 0.4707(4) -0.1777(3) 0.0219(7) Uani 1 1 d D
O10 O 0.0483(5) 0.6522(4) -0.1672(3) 0.0295(8) Uani 1 1 d D
N1 N 0.2479(6) 0.2291(4) 0.5345(4) 0.0260(9) Uani 1 1 d .
O7 O 0.1672(4) 0.3700(3) -0.0527(3) 0.0267(8) Uani 1 1 d .
N4 N 0.2830(5) -0.0076(4) 0.2122(3) 0.0204(8) Uani 1 1 d .
C8 C 0.7203(5) -0.0068(4) 0.0894(4) 0.0149(8) Uani 1 1 d .
H8 H 0.8212 -0.0085 0.0704 0.018 Uiso 1 1 calc R
C18 C 0.2392(6) 0.6911(5) 0.5659(4) 0.0235(10) Uani 1 1 d .
N6 N 0.1000(5) 0.0133(5) 0.3358(3) 0.0246(9) Uani 1 1 d .
C5 C 0.2556(6) 0.3540(5) 0.4870(4) 0.0246(11) Uani 1 1 d .
O2 O 0.2807(4) 0.6042(3) 0.1592(3) 0.0210(7) Uani 1 1 d .
C7 C 0.5828(5) 0.1217(5) 0.1056(4) 0.0167(9) Uani 1 1 d .
C2 C 0.2533(6) 0.5967(5) 0.3889(4) 0.0216(10) Uani 1 1 d .
H2 H 0.2568 0.6772 0.3555 0.026 Uiso 1 1 calc R
O6 O 0.7340(4) 0.2508(3) 0.0707(3) 0.0257(8) Uani 1 1 d .
C3 C 0.2587(6) 0.5736(5) 0.4998(4) 0.0223(10) Uani 1 1 d .
C13 C 0.3558(7) 0.1170(6) 0.5918(5) 0.0345(13) Uani 1 1 d .
H13 H 0.4524 0.1054 0.6187 0.041 Uiso 1 1 calc R
C19 C 0.5967(5) 0.2548(4) 0.0714(4) 0.0158(9) Uani 1 1 d .
C9 C 0.7083(5) -0.1323(4) 0.1014(4) 0.0156(9) Uani 1 1 d .
C12 C 0.4358(5) 0.1223(5) 0.1450(4) 0.0173(9) Uani 1 1 d .
H12 H 0.3431 0.2071 0.1572 0.021 Uiso 1 1 calc R
C17 C 0.2270(5) 0.5261(5) 0.2103(4) 0.0180(9) Uani 1 1 d .
N5 N 0.2310(6) 0.0341(5) 0.3112(4) 0.0322(10) Uani 1 1 d .
C1 C 0.2426(6) 0.5000(5) 0.3278(4) 0.0243(10) Uani 1 1 d .
O8 O 0.0143(4) 0.2603(3) -0.0495(3) 0.0283(8) Uani 1 1 d .
C4 C 0.2641(6) 0.4485(5) 0.5489(4) 0.0242(10) Uani 1 1 d .
H4 H 0.2733 0.4294 0.6222 0.029 Uiso 1 1 calc R
C11 C 0.4303(5) -0.0054(5) 0.1658(4) 0.0165(9) Uani 1 1 d .
C6 C 0.2414(6) 0.3774(5) 0.3788(4) 0.0242(10) Uani 1 1 d .
H6 H 0.2311 0.3129 0.3399 0.029 Uiso 1 1 calc R
C15 C 0.1940(8) -0.0614(8) 0.1766(5) 0.0419(15) Uani 1 1 d .
H15 H 0.2106 -0.1038 0.1130 0.050 Uiso 1 1 calc R
C14 C 0.2918(7) 0.0240(6) 0.6017(5) 0.0316(12) Uani 1 1 d .
H14 H 0.3379 -0.0654 0.6373 0.038 Uiso 1 1 calc R
C16 C 0.0729(8) -0.0409(8) 0.2534(5) 0.0413(15) Uani 1 1 d .
H16 H -0.0143 -0.0614 0.2492 0.050 Uiso 1 1 calc R
N3 N 0.1485(5) 0.0844(4) 0.5506(3) 0.0236(9) Uani 1 1 d .
C20 C 0.1466(5) 0.2652(4) -0.0671(4) 0.0165(9) Uani 1 1 d .
H9A H 0.4996(19) 0.448(5) -0.176(2) 0.025 Uiso 1 1 d D
H9B H 0.364(3) 0.517(5) -0.2364(17) 0.025 Uiso 1 1 d D
H10A H 0.094(4) 0.669(6) -0.2246(16) 0.025 Uiso 1 1 d D
H10B H -0.007(5) 0.610(5) -0.180(3) 0.025 Uiso 1 1 d D

loop_
_atom_site_aniso_label
_atom_site_aniso_U_11
_atom_site_aniso_U_22
_atom_site_aniso_U_33
_atom_site_aniso_U_23
_atom_site_aniso_U_13
_atom_site_aniso_U_12
Gd1 0.01507(12) 0.01019(12) 0.01744(14) -0.00116(8) 0.00021(8) -0.00534(9)
Co1 0.0246(4) 0.0185(4) 0.0190(5) -0.0017(3) 0.0021(4) -0.0134(4)
O4 0.055(3) 0.031(2) 0.020(2) -0.0032(16) -0.0065(18) -0.0180(19)
O3 0.035(2) 0.0162(16) 0.032(2) -0.0029(15) -0.0020(16) -0.0115(15)
C10 0.021(2) 0.016(2) 0.024(3) -0.0031(18) -0.0004(18) -0.0082(18)
O1 0.0271(18) 0.0270(18) 0.0212(18) -0.0023(14) -0.0006(14) -0.0164(15)
N2 0.028(2) 0.020(2) 0.033(2) -0.0021(18) -0.0031(18) -0.0158(17)
O5 0.0244(18) 0.0132(15) 0.033(2) 0.0029(14) -0.0014(15) -0.0005(13)
O9 0.0178(16) 0.0304(18) 0.0179(18) -0.0007(14) -0.0003(13) -0.0117(14)
O10 0.0278(19) 0.040(2) 0.028(2) 0.0063(17) -0.0064(15) -0.0218(17)
N1 0.035(2) 0.021(2) 0.028(2) -0.0017(18) -0.0024(18) -0.0172(18)
O7 0.0299(18) 0.0161(16) 0.036(2) -0.0080(15) -0.0019(16) -0.0106(14)
N4 0.0199(19) 0.0196(19) 0.023(2) -0.0038(16) 0.0044(16) -0.0108(16)
C8 0.0148(19) 0.014(2) 0.015(2) 0.0005(16) 0.0016(16) -0.0069(16)
C18 0.030(3) 0.018(2) 0.025(3) -0.0054(19) 0.001(2) -0.013(2)
N6 0.025(2) 0.033(2) 0.020(2) -0.0006(18) 0.0082(17) -0.0183(18)
C5 0.033(3) 0.023(2) 0.023(3) 0.003(2) 0.002(2) -0.019(2)
O2 0.0227(16) 0.0230(17) 0.0202(18) -0.0020(14) -0.0007(13) -0.0128(14)
C7 0.019(2) 0.013(2) 0.016(2) -0.0007(17) 0.0015(17) -0.0059(17)
C2 0.031(3) 0.016(2) 0.023(3) -0.0013(18) -0.001(2) -0.0156(19)
O6 0.0225(17) 0.0181(16) 0.039(2) -0.0003(15) 0.0043(15) -0.0129(14)
C3 0.027(2) 0.020(2) 0.021(3) -0.0014(19) -0.0012(19) -0.0112(19)
C13 0.041(3) 0.034(3) 0.032(3) 0.013(2) -0.012(2) -0.022(3)
C19 0.021(2) 0.0113(19) 0.015(2) -0.0016(16) 0.0050(17) -0.0076(17)
C9 0.019(2) 0.0121(19) 0.016(2) -0.0015(16) 0.0048(16) -0.0076(16)
C12 0.016(2) 0.013(2) 0.019(2) -0.0013(17) 0.0025(17) -0.0035(16)
C17 0.017(2) 0.019(2) 0.017(2) -0.0035(17) 0.0031(17) -0.0081(17)
N5 0.030(2) 0.049(3) 0.028(3) -0.015(2) 0.0070(19) -0.026(2)
C1 0.026(2) 0.024(2) 0.022(3) -0.002(2) 0.000(2) -0.011(2)
O8 0.0154(16) 0.0162(16) 0.049(2) -0.0061(16) 0.0077(15) -0.0045(13)
C4 0.036(3) 0.024(2) 0.019(2) -0.0007(19) -0.001(2) -0.019(2)
C11 0.0137(19) 0.020(2) 0.016(2) -0.0021(17) 0.0039(16) -0.0089(17)
C6 0.034(3) 0.025(2) 0.020(3) -0.004(2) 0.004(2) -0.019(2)
C15 0.044(3) 0.077(5) 0.023(3) -0.011(3) 0.008(2) -0.043(3)
C14 0.036(3) 0.028(3) 0.035(3) 0.003(2) -0.012(2) -0.016(2)
C16 0.038(3) 0.076(5) 0.028(3) -0.007(3) 0.002(2) -0.042(3)
N3 0.030(2) 0.021(2) 0.024(2) -0.0027(17) 0.0001(17) -0.0140(17)
C20 0.018(2) 0.0120(19) 0.018(2) -0.0025(16) 0.0006(17) -0.0060(16)

loop_
_atom_type_symbol
_atom_type_description
_atom_type_scat_dispersion_real
_atom_type_scat_dispersion_imag
_atom_type_scat_source
C C 0.0033 0.0016 'International Tables Vol C Tables 4.2.6.8 and 6.1.1.4'
H H 0.0000 0.0000 'International Tables Vol C Tables 4.2.6.8 and 6.1.1.4'
Co Co 0.3494 0.9721 'International Tables Vol C Tables 4.2.6.8 and 6.1.1.4'
Gd Gd -0.1653 3.9035 'International Tables Vol C Tables 4.2.6.8 and 6.1.1.4'
N N 0.0061 0.0033 'International Tables Vol C Tables 4.2.6.8 and 6.1.1.4'
O O 0.0106 0.0060 'International Tables Vol C Tables 4.2.6.8 and 6.1.1.4'

loop_
_geom_angle_atom_site_label_1
_geom_angle_atom_site_label_2
_geom_angle_atom_site_label_3
_geom_angle
_geom_angle_site_symmetry_1
_geom_angle_site_symmetry_3
O7 Gd1 O5 83.94(13) . .
O7 Gd1 O8 110.30(12) . 2_565
O5 Gd1 O8 141.07(14) . 2_565
O7 Gd1 O6 151.15(14) . 2_665
O5 Gd1 O6 109.25(12) . 2_665
O8 Gd1 O6 75.93(12) 2_565 2_665
O7 Gd1 O9 80.08(13) . .
O5 Gd1 O9 74.66(12) . .
O8 Gd1 O9 141.91(13) 2_565 .
O6 Gd1 O9 79.06(12) 2_665 .
O7 Gd1 O10 76.82(13) . .
O5 Gd1 O10 144.32(14) . .
O8 Gd1 O10 74.41(14) 2_565 .
O6 Gd1 O10 78.08(13) 2_665 .
O9 Gd1 O10 72.63(12) . .
O7 Gd1 O1 78.55(13) . .
O5 Gd1 O1 73.91(12) . .
O8 Gd1 O1 73.91(12) 2_565 .
O6 Gd1 O1 129.19(12) 2_665 .
O9 Gd1 O1 143.46(11) . .
O10 Gd1 O1 129.44(12) . .
O7 Gd1 O2 129.03(12) . .
O5 Gd1 O2 72.03(12) . .
O8 Gd1 O2 71.11(13) 2_565 .
O6 Gd1 O2 79.81(12) 2_665 .
O9 Gd1 O2 131.49(11) . .
O10 Gd1 O2 142.55(12) . .
O1 Gd1 O2 52.09(11) . .
O7 Gd1 C17 103.61(13) . .
O5 Gd1 C17 69.80(13) . .
O8 Gd1 C17 71.63(13) 2_565 .
O6 Gd1 C17 105.02(13) 2_665 .
O9 Gd1 C17 143.54(12) . .
O10 Gd1 C17 143.81(13) . .
O1 Gd1 C17 26.08(12) . .
O2 Gd1 C17 26.06(12) . .
O3 Co1 O3 180.000(1) 2_576 .
O3 Co1 N3 94.56(15) 2_576 1_565
O3 Co1 N3 85.44(15) . 1_565
O3 Co1 N3 85.44(15) 2_576 2_566
O3 Co1 N3 94.56(15) . 2_566
N3 Co1 N3 180.000(1) 1_565 2_566
O3 Co1 N6 85.02(16) 2_576 2_566
O3 Co1 N6 94.98(16) . 2_566
N3 Co1 N6 91.69(16) 1_565 2_566
N3 Co1 N6 88.31(16) 2_566 2_566
O3 Co1 N6 94.98(16) 2_576 1_565
O3 Co1 N6 85.02(16) . 1_565
N3 Co1 N6 88.31(16) 1_565 1_565
N3 Co1 N6 91.69(16) 2_566 1_565
N6 Co1 N6 180.000(1) 2_566 1_565
C18 O3 Co1 136.8(4) . .
C9 C10 C11 118.7(4) . .
C9 C10 H10 120.7 . .
C11 C10 H10 120.7 . .
C17 O1 Gd1 93.5(3) . .
N3 N2 N1 106.0(4) . .
C19 O5 Gd1 174.3(3) . .
Gd1 O9 H9A 118(2) . .
Gd1 O9 H9B 119(2) . .
H9A O9 H9B 109(2) . .
Gd1 O10 H10A 116(2) . .
Gd1 O10 H10B 116(2) . .
H10A O10 H10B 110(3) . .
C13 N1 N2 111.9(4) . .
C13 N1 C5 131.1(5) . .
N2 N1 C5 116.5(4) . .
C20 O7 Gd1 174.5(3) . .
C15 N4 N5 111.0(4) . .
C15 N4 C11 129.3(5) . .
N5 N4 C11 119.3(4) . .
C9 C8 C7 120.6(4) . .
C9 C8 H8 119.7 . .
C7 C8 H8 119.7 . .
O4 C18 O3 125.2(5) . .
O4 C18 C3 119.2(4) . .
O3 C18 C3 115.6(5) . .
N5 N6 C16 108.6(4) . .
N5 N6 Co1 124.2(4) . 1_545
C16 N6 Co1 124.1(3) . 1_545
C6 C5 C4 122.9(5) . .
C6 C5 N1 116.1(5) . .
C4 C5 N1 120.9(5) . .
C17 O2 Gd1 92.3(3) . .
C8 C7 C12 119.4(4) . .
C8 C7 C19 117.8(4) . .
C12 C7 C19 122.7(4) . .
C1 C2 C3 120.6(4) . .
C1 C2 H2 119.7 . .
C3 C2 H2 119.7 . .
C19 O6 Gd1 121.9(3) . 2_665
C4 C3 C2 119.5(5) . .
C4 C3 C18 120.5(5) . .
C2 C3 C18 119.6(4) . .
N1 C13 C14 104.2(5) . .
N1 C13 H13 127.9 . .
C14 C13 H13 127.9 . .
O6 C19 O5 123.4(4) . .
O6 C19 C7 118.2(4) . .
O5 C19 C7 118.4(4) . .
C10 C9 C8 120.1(4) . .
C10 C9 C20 121.3(4) . 2_655
C8 C9 C20 118.6(4) . 2_655
C11 C12 C7 118.9(4) . .
C11 C12 H12 120.5 . .
C7 C12 H12 120.5 . .
O2 C17 O1 121.8(4) . .
O2 C17 C1 119.7(4) . .
O1 C17 C1 118.5(4) . .
O2 C17 Gd1 61.6(2) . .
O1 C17 Gd1 60.4(2) . .
C1 C17 Gd1 174.2(3) . .
N6 N5 N4 106.3(4) . .
C2 C1 C6 119.1(5) . .
C2 C1 C17 121.6(4) . .
C6 C1 C17 119.2(5) . .
C20 O8 Gd1 122.4(3) . 2_565
C5 C4 C3 118.8(5) . .
C5 C4 H4 120.6 . .
C3 C4 H4 120.6 . .
C12 C11 C10 121.8(4) . .
C12 C11 N4 119.8(4) . .
C10 C11 N4 118.5(4) . .
C5 C6 C1 119.0(5) . .
C5 C6 H6 120.5 . .
C1 C6 H6 120.5 . .
N4 C15 C16 105.0(5) . .
N4 C15 H15 127.5 . .
C16 C15 H15 127.5 . .
C13 C14 N3 108.2(5) . .
C13 C14 H14 125.9 . .
N3 C14 H14 125.9 . .
N6 C16 C15 108.8(5) . .
N6 C16 H16 125.6 . .
C15 C16 H16 125.6 . .
N2 N3 C14 109.7(4) . .
N2 N3 Co1 116.2(3) . 1_545
C14 N3 Co1 132.4(3) . 1_545
O8 C20 O7 124.1(4) . .
O8 C20 C9 116.7(4) . 2_655
O7 C20 C9 119.0(4) . 2_655

loop_
_geom_bond_atom_site_label_1
_geom_bond_atom_site_label_2
_geom_bond_distance
_geom_bond_site_symmetry_2
Gd1 O7 2.300(3) .
Gd1 O5 2.331(3) .
Gd1 O8 2.362(3) 2_565
Gd1 O6 2.366(3) 2_665
Gd1 O9 2.440(3) .
Gd1 O10 2.444(4) .
Gd1 O1 2.477(3) .
Gd1 O2 2.505(3) .
Gd1 C17 2.844(5) .
Co1 O3 2.038(4) 2_576
Co1 O3 2.038(4) .
Co1 N3 2.122(4) 1_565
Co1 N3 2.122(4) 2_566
Co1 N6 2.209(4) 2_566
Co1 N6 2.209(4) 1_565
O4 C18 1.243(6) .
O3 C18 1.258(6) .
C10 C9 1.383(6) .
C10 C11 1.392(6) .
C10 H10 0.9300 .
O1 C17 1.253(6) .
N2 N3 1.299(6) .
N2 N1 1.346(6) .
O5 C19 1.255(5) .
O9 H9A 0.850(10) .
O9 H9B 0.848(10) .
O10 H10A 0.849(10) .
O10 H10B 0.850(10) .
N1 C13 1.340(7) .
N1 C5 1.433(6) .
O7 C20 1.251(6) .
N4 C15 1.325(7) .
N4 N5 1.343(6) .
N4 C11 1.436(5) .
C8 C9 1.387(6) .
C8 C7 1.392(6) .
C8 H8 0.9300 .
C18 C3 1.513(7) .
N6 N5 1.328(6) .
N6 C16 1.336(8) .
N6 Co1 2.209(4) 1_545
C5 C6 1.370(7) .
C5 C4 1.373(7) .
O2 C17 1.251(6) .
C7 C12 1.396(6) .
C7 C19 1.499(6) .
C2 C1 1.394(7) .
C2 C3 1.398(7) .
C2 H2 0.9300 .
O6 C19 1.244(5) .
O6 Gd1 2.366(3) 2_665
C3 C4 1.393(6) .
C13 C14 1.358(8) .
C13 H13 0.9300 .
C9 C20 1.504(6) 2_655
C12 C11 1.384(6) .
C12 H12 0.9300 .
C17 C1 1.488(7) .
C1 C6 1.401(7) .
O8 C20 1.241(5) .
O8 Gd1 2.362(3) 2_565
C4 H4 0.9300 .
C6 H6 0.9300 .
C15 C16 1.361(8) .
C15 H15 0.9300 .
C14 N3 1.361(7) .
C14 H14 0.9300 .
C16 H16 0.9300 .
N3 Co1 2.122(4) 1_545
C20 C9 1.504(6) 2_655

loop_
_geom_hbond_atom_site_label_D
_geom_hbond_atom_site_label_H
_geom_hbond_atom_site_label_A
_geom_hbond_distance_DH
_geom_hbond_distance_HA
_geom_hbond_distance_DA
_geom_hbond_angle_DHA
_geom_hbond_site_symmetry_A
O9 H9A O2 0.850(10) 1.860(11) 2.707(5) 175(3) 2_665
